data_2300020
_journal_name_full 'Journal of Applied Crystallography'
_journal_page_first 791
_journal_page_last 797
_journal_paper_doi 10.1107/S0021889804017832
_journal_volume 37
_journal_year 2004
_chemical_formula_sum 'C6 H6 N12 O12'
_chemical_formula_weight 438.23
_chemical_name_common 'gamma-HNIW, gamma-CL20'
_space_group_IT_number 14
_symmetry_cell_setting monoclinic
_symmetry_space_group_name_Hall '-P 2yn'
_symmetry_space_group_name_H-M 'P 1 21/n 1'
_cell_angle_alpha 90.00
_cell_angle_beta 109.1640(10)
_cell_angle_gamma 90.00
_cell_formula_units_Z 4
_cell_length_a 13.2272(7)
_cell_length_b 8.1692(5)
_cell_length_c 14.8920(8)
_cell_measurement_temperature 298.0(10)
_cell_volume 1520.0(2)
_diffrn_ambient_temperature 298.0(10)
_exptl_crystal_density_diffrn 1.915
_refine_ls_R_factor_obs 0.0411
_refine_ls_wR_factor_obs 0.1047
_cod_depositor_comments
;
The following automatic conversions were performed:
'_symmetry_cell_setting' value 'Monoclinic' changed to 'monoclinic'
according to '/home/saulius/struct/CIF-dictionaries/cif_core.dic'
dictionary named 'cif_core.dic' version 2.4.1 from 2010-06-29.

Automatic conversion script
Id: cif_fix_enum 1527 2010-12-29 10:47:43Z saulius 
;
_cod_original_sg_symbol_H-M 'P 21/n'
_cod_database_code 2300020

loop_
_symmetry_equiv_pos_as_xyz
'x, y, z'
'-x+1/2, y+1/2, -z+1/2'
'-x, -y, -z'
'x-1/2, -y-1/2, z-1/2'

loop_
_atom_site_aniso_label
_atom_site_aniso_U_11
_atom_site_aniso_U_22
_atom_site_aniso_U_33
_atom_site_aniso_U_12
_atom_site_aniso_U_13
_atom_site_aniso_U_23
N1 0.0341(7) 0.0303(7) 0.0225(6) 0.0030(5) 0.0111(5) 0.0049(5)
C1 0.0261(8) 0.0355(8) 0.0235(7) 0.0054(7) 0.0073(6) 0.0018(6)
O1 0.0704(11) 0.0606(9) 0.0406(7) 0.0185(8) 0.0079(7) 0.0218(6)
O2 0.0736(10) 0.0457(7) 0.0390(7) -0.0129(6) 0.0320(7) 0.0031(5)
C2 0.0256(8) 0.0313(8) 0.0234(7) -0.0013(6) 0.0111(6) -0.0009(5)
N2 0.0606(11) 0.0301(7) 0.0228(6) -0.0030(7) 0.0132(7) 0.0011(5)
N3 0.0231(7) 0.0382(7) 0.0215(6) -0.0040(5) 0.0032(5) -0.0044(5)
C3 0.0280(8) 0.0266(7) 0.0241(7) -0.0011(6) 0.0089(6) -0.0042(5)
O3 0.0622(10) 0.0599(9) 0.0489(8) -0.0188(7) 0.0017(7) -0.0224(6)
C4 0.0280(8) 0.0342(8) 0.0230(7) 0.0037(7) 0.0106(6) 0.0002(6)
O4 0.0368(8) 0.0915(11) 0.0440(8) 0.0089(8) -0.0108(6) -0.0067(7)
N4 0.0310(8) 0.0612(10) 0.0270(7) -0.0136(7) 0.0038(6) -0.0069(6)
N5 0.0376(8) 0.0206(6) 0.0292(6) -0.0001(5) 0.0094(6) 0.0005(4)
C5 0.0256(8) 0.0272(7) 0.0216(7) -0.0031(6) 0.0041(6) 0.0006(5)
O5 0.155(2) 0.0293(7) 0.0565(9) -0.0053(9) 0.0228(10) -0.0145(6)
C6 0.0305(8) 0.0251(7) 0.0227(7) -0.0029(6) 0.0072(6) 0.0016(5)
O6 0.1053(14) 0.0298(7) 0.0538(8) 0.0049(7) 0.0217(9) 0.0143(6)
N6 0.0676(11) 0.0239(7) 0.0500(9) -0.0011(7) 0.0158(8) -0.0003(6)
N7 0.0202(6) 0.0370(7) 0.0276(6) -0.0063(5) 0.0079(5) -0.0015(5)
O7 0.0648(11) 0.148(2) 0.0541(9) -0.0623(11) 0.0301(8) -0.0068(10)
O8 0.0593(10) 0.1030(13) 0.0484(8) -0.0524(9) 0.0118(7) -0.0152(8)
N8 0.0351(9) 0.0717(11) 0.0422(9) -0.0248(8) 0.0129(7) -0.0040(7)
O9 0.0596(9) 0.0513(8) 0.0287(6) -0.0102(6) 0.0052(6) -0.0113(5)
N9 0.0349(7) 0.0277(6) 0.0190(6) -0.0015(5) 0.0090(5) -0.0031(4)
N10 0.0565(10) 0.0305(7) 0.0258(7) -0.0054(6) 0.0182(7) -0.0028(5)
O10 0.0632(10) 0.0624(9) 0.0457(7) 0.0010(7) 0.0315(7) -0.0181(6)
N11 0.0270(7) 0.0338(7) 0.0250(6) -0.0051(5) 0.0105(5) 0.0010(5)
O11 0.0289(8) 0.0847(11) 0.0660(9) -0.0088(7) 0.0161(7) 0.0029(8)
N12 0.0366(9) 0.0537(10) 0.0343(8) -0.0162(7) 0.0160(7) -0.0040(6)
O12 0.0601(10) 0.0457(8) 0.0701(9) -0.0222(7) 0.0293(8) -0.0008(6)

loop_
_atom_site_label
_atom_site_fract_x
_atom_site_fract_y
_atom_site_fract_z
_atom_site_U_iso_or_equiv
_atom_site_thermal_displace_type
_atom_site_calc_flag
_atom_site_refinement_flags
_atom_site_occupancy
_atom_site_disorder_group
_atom_site_type_symbol
N1 1.01349(11) 0.4574(2) 0.34558(8) 0.0285(3) Uani d . 1 . N
C1 1.10707(13) 0.5134(2) 0.32341(10) 0.0286(3) Uani d . 1 . C
H1 1.1698(15) 0.455(2) 0.3558(12) 0.034(4) Uiso d . 1 . H
O1 1.11604(13) 0.2992(2) 0.46269(9) 0.0597(4) Uani d . 1 . O
O2 0.95367(12) 0.3504(2) 0.45602(8) 0.0495(4) Uani d . 1 . O
C2 0.93689(12) 0.5926(2) 0.32615(10) 0.0260(3) Uani d . 1 . C
H2 0.9006(15) 0.5929(19) 0.3688(12) 0.031(4) Uiso d . 1 . H
N2 1.03025(14) 0.3637(2) 0.42837(9) 0.0380(4) Uani d . 1 . N
N3 1.11598(10) 0.6861(2) 0.34891(8) 0.0286(3) Uani d . 1 . N
C3 1.00665(12) 0.7500(2) 0.32963(10) 0.0261(3) Uani d . 1 . C
H3 1.0065(14) 0.825(2) 0.3780(12) 0.031(4) Uiso d . 1 . H
O3 1.18378(13) 0.8665(2) 0.46544(10) 0.0611(4) Uani d . 1 . O
C4 1.08410(12) 0.5012(2) 0.21178(10) 0.0278(3) Uani d . 1 . C
H4 1.1372(15) 0.437(2) 0.2000(11) 0.033(4) Uiso d . 1 . H
O4 1.26246(12) 0.6317(2) 0.47409(10) 0.0634(4) Uani d . 1 . O
N4 1.19287(12) 0.7302(2) 0.43760(10) 0.0412(4) Uani d . 1 . N
N5 0.97052(11) 0.82907(14) 0.23881(8) 0.0295(3) Uani d . 1 . N
C5 0.90143(13) 0.5741(2) 0.15363(10) 0.0257(3) Uani d . 1 . C
H5 0.8471(14) 0.5608(18) 0.0980(11) 0.023(4) Uiso d . 1 . H
O5 0.9853(2) 1.0716(2) 0.30754(11) 0.0832(6) Uani d . 1 . O
C6 0.96894(13) 0.7334(2) 0.15718(10) 0.0265(3) Uani d . 1 . C
H6 0.9407(13) 0.796(2) 0.1022(12) 0.028(4) Uiso d . 1 . H
O6 0.93915(14) 1.0574(2) 0.15360(9) 0.0641(5) Uani d . 1 . O
N6 0.96633(14) 0.9988(2) 0.23263(11) 0.0480(4) Uani d . 1 . N
N7 0.85936(10) 0.5784(2) 0.23148(8) 0.0283(3) Uani d . 1 . N
O7 0.75611(14) 0.4420(3) 0.29756(11) 0.0865(6) Uani d . 1 . O
O8 0.72838(13) 0.4108(2) 0.14741(10) 0.0717(5) Uani d . 1 . O
N8 0.77517(13) 0.4669(2) 0.22496(11) 0.0496(4) Uani d . 1 . N
O9 0.87675(12) 0.3432(2) 0.02050(8) 0.0488(4) Uani d . 1 . O
N9 0.97772(11) 0.43594(14) 0.16436(8) 0.0272(3) Uani d . 1 . N
N10 0.96690(13) 0.3580(2) 0.07474(9) 0.0365(3) Uani d . 1 . N
O10 1.04827(12) 0.3081(2) 0.06365(9) 0.0538(4) Uani d . 1 . O
N11 1.07285(11) 0.66059(15) 0.16574(8) 0.0281(3) Uani d . 1 . N
O11 1.24831(11) 0.6909(2) 0.20907(11) 0.0597(4) Uani d . 1 . O
N12 1.16158(12) 0.7583(2) 0.17901(10) 0.0404(4) Uani d . 1 . N
O12 1.14506(12) 0.9007(2) 0.15740(10) 0.0567(4) Uani d . 1 . O

loop_
_geom_bond_atom_site_label_1
_geom_bond_atom_site_label_2
_geom_bond_site_symmetry_2
_geom_bond_distance
_geom_bond_publ_flag
N1 N2 . 1.405(2) ?
N1 C1 . 1.456(2) ?
N1 C2 . 1.462(2) ?
C1 N3 . 1.456(2) ?
C1 C4 . 1.592(2) ?
O1 N2 . 1.202(2) ?
O2 N2 . 1.217(2) ?
C2 N7 . 1.450(2) ?
C2 C3 . 1.573(2) ?
N3 N4 . 1.424(2) ?
N3 C3 . 1.474(2) ?
C3 N5 . 1.432(2) ?
O3 N4 . 1.208(2) ?
C4 N9 . 1.453(2) ?
C4 N11 . 1.457(2) ?
O4 N4 . 1.209(2) ?
N5 N6 . 1.390(2) ?
N5 C6 . 1.440(2) ?
C5 N7 . 1.442(2) ?
C5 N9 . 1.487(2) ?
C5 C6 . 1.569(2) ?
O5 N6 . 1.215(2) ?
C6 N11 . 1.464(2) ?
O6 N6 . 1.211(2) ?
N7 N8 . 1.417(2) ?
O7 N8 . 1.205(2) ?
O8 N8 . 1.207(2) ?
O9 N10 . 1.207(2) ?
N9 N10 . 1.443(2) ?
N10 O10 . 1.212(2) ?
N11 N12 . 1.379(2) ?
O11 N12 . 1.218(2) ?
N12 O12 . 1.208(2) ?

loop_
_cod_related_entry_id
_cod_related_entry_database
_cod_related_entry_code
1 ChemSpider 8064994
